data_7038437
loop_
_publ_author_name
'Paisley, Nathan R.'
'Lui, Melanie W.'
'McDonald, Robert'
'Ferguson, Michael J.'
'Rivard, Eric'

_publ_section_title
;
 Structurally versatile phosphine and amine donors constructed from
 N-heterocyclic olefin units.
;
_journal_issue 24
_journal_name_full 'Dalton transactions (Cambridge, England : 2003)'
_journal_page_first 9860
_journal_page_last 9870
_journal_paper_doi 10.1039/c6dt00299d
_journal_volume 45
_journal_year 2016
_chemical_formula_sum 'C43.5 H51 Au Cl N2 P'
_chemical_formula_weight 865.25
_space_group_crystal_system monoclinic
_space_group_IT_number 14
_space_group_name_Hall '-P 2ybc'
_space_group_name_H-M_alt 'P 1 21/c 1'
_symmetry_space_group_name_Hall '-P 2ybc'
_symmetry_space_group_name_H-M 'P 1 21/c 1'
_atom_sites_solution_hydrogens geom
_audit_creation_method SHELXL-2014/7
_audit_update_record
;
2016-01-20 deposited with the CCDC.
2016-02-18 downloaded from the CCDC.
;
_cell_angle_alpha 90
_cell_angle_beta 98.4585(10)
_cell_angle_gamma 90
_cell_formula_units_Z 4
_cell_length_a 9.7488(6)
_cell_length_b 20.0872(13)
_cell_length_c 20.8717(14)
_cell_measurement_reflns_used 8164
_cell_measurement_temperature 193(2)
_cell_measurement_theta_max 19.37
_cell_measurement_theta_min 2.22
_cell_volume 4042.8(5)
_computing_cell_refinement 'Bruker SAINT'
_computing_data_collection 'Bruker APEX2'
_computing_data_reduction 'Bruker SAINT'
_computing_molecular_graphics 'Bruker SHELXTL'
_computing_publication_material 'Bruker SHELXTL'
_computing_structure_refinement 'SHELXL-2014/7 (Sheldrick, 2014)'
_computing_structure_solution 'SHELXT-2014 (Sheldrick 2014)'
_diffrn_ambient_temperature 193(2)
_diffrn_measured_fraction_theta_full 1.000
_diffrn_measured_fraction_theta_max 0.998
_diffrn_measurement_device_type 'Bruker APEX-II CCD'
_diffrn_measurement_method '\w scans'
_diffrn_radiation_type MoK\a
_diffrn_radiation_wavelength 0.71073
_diffrn_reflns_av_R_equivalents 0.0430
_diffrn_reflns_av_unetI/netI 0.0373
_diffrn_reflns_Laue_measured_fraction_full 1.000
_diffrn_reflns_Laue_measured_fraction_max 0.998
_diffrn_reflns_limit_h_max 12
_diffrn_reflns_limit_h_min -12
_diffrn_reflns_limit_k_max 26
_diffrn_reflns_limit_k_min -26
_diffrn_reflns_limit_l_max 27
_diffrn_reflns_limit_l_min -27
_diffrn_reflns_number 36511
_diffrn_reflns_point_group_measured_fraction_full 1.000
_diffrn_reflns_point_group_measured_fraction_max 0.998
_diffrn_reflns_theta_full 25.242
_diffrn_reflns_theta_max 27.608
_diffrn_reflns_theta_min 1.414
_exptl_absorpt_coefficient_mu 3.776
_exptl_absorpt_correction_T_max 0.8649
_exptl_absorpt_correction_T_min 0.5808
_exptl_absorpt_correction_type numerical
_exptl_absorpt_process_details 'SADABS 2014/5'
_exptl_crystal_colour colourless
_exptl_crystal_density_diffrn 1.422
_exptl_crystal_description block
_exptl_crystal_F_000 1748
_exptl_crystal_size_max 0.189
_exptl_crystal_size_mid 0.177
_exptl_crystal_size_min 0.064
_refine_diff_density_max 1.671
_refine_diff_density_min -1.292
_refine_diff_density_rms 0.095
_refine_ls_extinction_method none
_refine_ls_goodness_of_fit_ref 1.024
_refine_ls_hydrogen_treatment constr
_refine_ls_matrix_type full
_refine_ls_number_parameters 406
_refine_ls_number_reflns 9373
_refine_ls_number_restraints 0
_refine_ls_restrained_S_all 1.024
_refine_ls_R_factor_all 0.0433
_refine_ls_R_factor_gt 0.0316
_refine_ls_shift/su_max 0.001
_refine_ls_shift/su_mean 0.000
_refine_ls_structure_factor_coef Fsqd
_refine_ls_weighting_details 'w=1/[\s^2^(Fo^2^)+(0.0418P)^2^+2.9153P] where P=(Fo^2^+2Fc^2^)/3'
_refine_ls_weighting_scheme calc
_refine_ls_wR_factor_gt 0.0787
_refine_ls_wR_factor_ref 0.0855
_reflns_Friedel_coverage 0.000
_reflns_number_gt 7578
_reflns_number_total 9373
_reflns_threshold_expression 'I > 2\s(I)'
_cod_data_source_file c6dt00299d2.cif
_cod_data_source_block riv15hf
_cod_depositor_comments 'Adding full bibliography for 7038430--7038439.cif.'
_cod_original_formula_sum 'C43.50 H51 Au Cl N2 P'
_cod_database_code 7038437
_shelx_shelxl_version_number 2014/7
_shelx_space_group_comment
; 
The symmetry employed for this shelxl refinement is uniquely defined 
by the following loop, which should always be used as a source of 
symmetry information in preference to the above space-group names. 
They are only intended as comments. 
;
_shelx_estimated_absorpt_t_min 0.536
_shelx_estimated_absorpt_t_max 0.794

loop_
_space_group_symop_operation_xyz
'x, y, z'
'-x, y+1/2, -z+1/2'
'-x, -y, -z'
'x, -y-1/2, z-1/2'

loop_
_atom_site_label
_atom_site_type_symbol
_atom_site_fract_x
_atom_site_fract_y
_atom_site_fract_z
_atom_site_U_iso_or_equiv
_atom_site_adp_type
_atom_site_occupancy
_atom_site_site_symmetry_order
_atom_site_calc_flag
_atom_site_refinement_flags_posn
_atom_site_refinement_flags_adp
Au Au 0.32585(2) 0.71392(2) 0.36847(2) 0.03586(6) Uani 1 1 d . .
Cl Cl 0.21776(14) 0.78847(6) 0.42745(6) 0.0663(3) Uani 1 1 d . .
P P 0.38937(8) 0.63794(4) 0.30043(4) 0.02923(17) Uani 1 1 d . .
N1 N 0.7502(3) 0.67663(13) 0.34868(13) 0.0288(6) Uani 1 1 d . .
N2 N 0.7979(2) 0.57747(12) 0.31537(13) 0.0285(5) Uani 1 1 d . .
C1 C 0.6885(3) 0.62005(15) 0.32070(15) 0.0276(6) Uani 1 1 d . .
C2 C 0.8944(3) 0.66780(17) 0.36186(17) 0.0342(7) Uani 1 1 d . .
H2 H 0.9598 0.6993 0.3818 0.041 Uiso 1 1 calc R U
C3 C 0.9231(3) 0.60738(16) 0.34132(17) 0.0339(7) Uani 1 1 d . .
H3 H 1.0126 0.5881 0.3439 0.041 Uiso 1 1 calc R U
C4 C 0.5522(3) 0.60267(16) 0.29971(16) 0.0324(7) Uani 1 1 d . .
H4 H 0.5456 0.5602 0.2795 0.039 Uiso 1 1 calc R U
C11 C 0.6810(3) 0.73670(16) 0.36414(16) 0.0305(7) Uani 1 1 d . .
C12 C 0.6652(4) 0.74778(18) 0.42835(17) 0.0370(7) Uani 1 1 d . .
C13 C 0.6027(4) 0.8075(2) 0.4425(2) 0.0509(10) Uani 1 1 d . .
H13 H 0.5898 0.8166 0.4859 0.061 Uiso 1 1 calc R U
C14 C 0.5597(4) 0.8533(2) 0.3952(2) 0.0536(10) Uani 1 1 d . .
H14 H 0.5166 0.8934 0.4060 0.064 Uiso 1 1 calc R U
C15 C 0.5786(4) 0.8415(2) 0.3318(2) 0.0499(10) Uani 1 1 d . .
H15 H 0.5489 0.8740 0.2997 0.060 Uiso 1 1 calc R U
C16 C 0.6406(4) 0.78282(17) 0.31384(18) 0.0362(8) Uani 1 1 d . .
C17 C 0.7103(4) 0.6971(2) 0.48191(18) 0.0455(9) Uani 1 1 d . .
H17 H 0.7570 0.6597 0.4621 0.055 Uiso 1 1 calc R U
C18 C 0.5857(5) 0.6682(3) 0.5086(2) 0.0724(14) Uani 1 1 d . .
H18A H 0.5201 0.6498 0.4729 0.109 Uiso 1 1 calc R U
H18B H 0.6169 0.6328 0.5397 0.109 Uiso 1 1 calc R U
H18C H 0.5402 0.7034 0.5303 0.109 Uiso 1 1 calc R U
C19 C 0.8142(6) 0.7261(3) 0.5353(3) 0.0827(17) Uani 1 1 d . .
H19A H 0.8930 0.7444 0.5169 0.124 Uiso 1 1 calc R U
H19B H 0.7702 0.7617 0.5572 0.124 Uiso 1 1 calc R U
H19C H 0.8469 0.6912 0.5667 0.124 Uiso 1 1 calc R U
C20 C 0.6639(4) 0.7684(2) 0.24542(19) 0.0477(9) Uani 1 1 d . .
H20 H 0.6411 0.7205 0.2364 0.057 Uiso 1 1 calc R U
C21 C 0.5711(5) 0.8098(3) 0.1952(2) 0.0645(12) Uani 1 1 d . .
H21A H 0.5905 0.7985 0.1518 0.097 Uiso 1 1 calc R U
H21B H 0.4736 0.8003 0.1982 0.097 Uiso 1 1 calc R U
H21C H 0.5895 0.8572 0.2035 0.097 Uiso 1 1 calc R U
C22 C 0.8169(5) 0.7787(2) 0.2378(3) 0.0674(14) Uani 1 1 d . .
H22A H 0.8296 0.7691 0.1930 0.101 Uiso 1 1 calc R U
H22B H 0.8435 0.8249 0.2483 0.101 Uiso 1 1 calc R U
H22C H 0.8751 0.7487 0.2672 0.101 Uiso 1 1 calc R U
C31 C 0.7848(3) 0.51048(15) 0.29054(16) 0.0311(7) Uani 1 1 d . .
C32 C 0.7879(3) 0.45804(17) 0.33508(18) 0.0362(7) Uani 1 1 d . .
C33 C 0.7851(4) 0.39350(18) 0.3101(2) 0.0466(9) Uani 1 1 d . .
H33 H 0.7869 0.3565 0.3386 0.056 Uiso 1 1 calc R U
C34 C 0.7796(4) 0.3827(2) 0.2445(2) 0.0524(10) Uani 1 1 d . .
H34 H 0.7808 0.3384 0.2288 0.063 Uiso 1 1 calc R U
C35 C 0.7726(4) 0.43484(19) 0.2015(2) 0.0452(9) Uani 1 1 d . .
H35 H 0.7672 0.4262 0.1564 0.054 Uiso 1 1 calc R U
C36 C 0.7733(3) 0.50054(18) 0.22372(17) 0.0367(7) Uani 1 1 d . .
C37 C 0.7869(4) 0.46944(19) 0.40704(18) 0.0433(8) Uani 1 1 d . .
H37 H 0.8218 0.5156 0.4172 0.052 Uiso 1 1 calc R U
C38 C 0.6396(5) 0.4661(3) 0.4225(2) 0.0842(18) Uani 1 1 d . .
H38A H 0.6404 0.4735 0.4690 0.126 Uiso 1 1 calc R U
H38B H 0.5831 0.5005 0.3979 0.126 Uiso 1 1 calc R U
H38C H 0.6002 0.4221 0.4106 0.126 Uiso 1 1 calc R U
C39 C 0.8793(5) 0.4221(3) 0.4510(2) 0.0683(13) Uani 1 1 d . .
H39A H 0.9742 0.4244 0.4409 0.102 Uiso 1 1 calc R U
H39B H 0.8790 0.4348 0.4963 0.102 Uiso 1 1 calc R U
H39C H 0.8443 0.3765 0.4442 0.102 Uiso 1 1 calc R U
C40 C 0.7621(4) 0.55881(19) 0.17624(17) 0.0410(8) Uani 1 1 d . .
H40 H 0.7247 0.5978 0.1979 0.049 Uiso 1 1 calc R U
C41 C 0.6622(5) 0.5444(3) 0.1139(2) 0.0613(12) Uani 1 1 d . .
H41A H 0.5713 0.5318 0.1249 0.092 Uiso 1 1 calc R U
H41B H 0.6525 0.5843 0.0866 0.092 Uiso 1 1 calc R U
H41C H 0.6989 0.5078 0.0904 0.092 Uiso 1 1 calc R U
C42 C 0.9041(5) 0.5784(3) 0.1599(2) 0.0668(13) Uani 1 1 d . .
H42A H 0.8937 0.6158 0.1294 0.100 Uiso 1 1 calc R U
H42B H 0.9645 0.5916 0.1996 0.100 Uiso 1 1 calc R U
H42C H 0.9452 0.5405 0.1402 0.100 Uiso 1 1 calc R U
C51 C 0.2887(3) 0.56280(17) 0.31099(17) 0.0335(7) Uani 1 1 d . .
C52 C 0.2220(4) 0.52624(19) 0.25832(19) 0.0414(8) Uani 1 1 d . .
H52 H 0.2256 0.5411 0.2154 0.050 Uiso 1 1 calc R U
C53 C 0.1506(4) 0.4685(2) 0.2685(2) 0.0507(10) Uani 1 1 d . .
H53 H 0.1038 0.4443 0.2327 0.061 Uiso 1 1 calc R U
C54 C 0.1477(4) 0.4462(2) 0.3307(2) 0.0495(10) Uani 1 1 d . .
H54 H 0.0999 0.4063 0.3376 0.059 Uiso 1 1 calc R U
C55 C 0.2139(4) 0.4816(2) 0.3831(2) 0.0465(9) Uani 1 1 d . .
H55 H 0.2117 0.4658 0.4259 0.056 Uiso 1 1 calc R U
C56 C 0.2834(4) 0.53987(19) 0.37349(18) 0.0395(8) Uani 1 1 d . .
H56 H 0.3276 0.5644 0.4097 0.047 Uiso 1 1 calc R U
C61 C 0.3194(3) 0.66573(16) 0.21886(16) 0.0330(7) Uani 1 1 d . .
C62 C 0.3884(4) 0.6559(2) 0.16621(18) 0.0484(9) Uani 1 1 d . .
H62 H 0.4753 0.6337 0.1720 0.058 Uiso 1 1 calc R U
C63 C 0.3320(5) 0.6783(3) 0.1051(2) 0.0590(11) Uani 1 1 d . .
H63 H 0.3806 0.6713 0.0694 0.071 Uiso 1 1 calc R U
C64 C 0.2063(5) 0.7106(2) 0.0959(2) 0.0517(10) Uani 1 1 d . .
H64 H 0.1685 0.7263 0.0541 0.062 Uiso 1 1 calc R U
C65 C 0.1352(4) 0.72017(19) 0.1478(2) 0.0460(9) Uani 1 1 d . .
H65 H 0.0473 0.7415 0.1415 0.055 Uiso 1 1 calc R U
C66 C 0.1919(4) 0.69870(18) 0.20878(18) 0.0373(8) Uani 1 1 d . .
H66 H 0.1436 0.7065 0.2444 0.045 Uiso 1 1 calc R U

loop_
_atom_site_aniso_label
_atom_site_aniso_U_11
_atom_site_aniso_U_22
_atom_site_aniso_U_33
_atom_site_aniso_U_23
_atom_site_aniso_U_13
_atom_site_aniso_U_12
Au 0.03448(8) 0.04340(9) 0.02962(8) -0.00334(5) 0.00448(5) 0.00647(5)
Cl 0.0837(8) 0.0696(7) 0.0498(6) -0.0144(5) 0.0237(6) 0.0222(6)
P 0.0211(4) 0.0361(4) 0.0300(4) -0.0019(3) 0.0021(3) 0.0023(3)
N1 0.0248(13) 0.0299(14) 0.0307(14) -0.0042(11) 0.0014(11) 0.0009(10)
N2 0.0210(12) 0.0273(13) 0.0366(14) -0.0039(11) 0.0024(10) 0.0005(10)
C1 0.0245(14) 0.0304(16) 0.0277(15) 0.0010(12) 0.0033(12) 0.0030(12)
C2 0.0231(15) 0.0355(18) 0.0423(19) -0.0024(14) -0.0007(13) -0.0028(13)
C3 0.0227(15) 0.0347(18) 0.0436(19) 0.0014(15) 0.0022(14) 0.0014(13)
C4 0.0261(15) 0.0318(17) 0.0385(18) -0.0097(14) 0.0023(13) 0.0018(12)
C11 0.0273(15) 0.0274(15) 0.0361(17) -0.0052(13) 0.0024(13) 0.0005(12)
C12 0.0357(18) 0.0368(19) 0.0370(18) -0.0061(15) 0.0008(14) 0.0012(14)
C13 0.055(2) 0.051(2) 0.046(2) -0.0164(19) 0.0052(19) 0.0098(19)
C14 0.055(2) 0.037(2) 0.069(3) -0.008(2) 0.010(2) 0.0134(18)
C15 0.049(2) 0.041(2) 0.060(3) 0.0083(18) 0.0054(19) 0.0081(17)
C16 0.0350(18) 0.0371(19) 0.0367(19) 0.0040(14) 0.0063(15) 0.0038(14)
C17 0.051(2) 0.055(2) 0.0288(18) -0.0019(16) 0.0017(16) 0.0091(18)
C18 0.071(3) 0.088(4) 0.054(3) 0.025(3) -0.005(2) -0.007(3)
C19 0.078(4) 0.100(4) 0.059(3) 0.004(3) -0.028(3) -0.013(3)
C20 0.055(2) 0.048(2) 0.042(2) 0.0104(17) 0.0121(18) 0.0049(18)
C21 0.073(3) 0.072(3) 0.047(3) 0.021(2) 0.004(2) 0.010(3)
C22 0.065(3) 0.079(3) 0.065(3) 0.029(2) 0.032(3) 0.016(2)
C31 0.0209(14) 0.0273(16) 0.0452(19) -0.0046(14) 0.0053(13) -0.0008(12)
C32 0.0262(16) 0.0360(18) 0.047(2) -0.0014(15) 0.0070(15) -0.0001(13)
C33 0.042(2) 0.0335(19) 0.064(3) 0.0026(18) 0.0072(19) -0.0052(15)
C34 0.047(2) 0.035(2) 0.074(3) -0.021(2) 0.008(2) -0.0046(17)
C35 0.0387(19) 0.047(2) 0.050(2) -0.0164(18) 0.0054(16) -0.0029(16)
C36 0.0287(16) 0.0407(19) 0.0413(19) -0.0078(15) 0.0073(14) -0.0009(14)
C37 0.049(2) 0.0364(19) 0.045(2) 0.0038(16) 0.0091(17) -0.0009(16)
C38 0.052(3) 0.147(5) 0.057(3) 0.022(3) 0.022(2) 0.028(3)
C39 0.061(3) 0.086(4) 0.058(3) 0.012(3) 0.010(2) 0.018(3)
C40 0.0388(19) 0.047(2) 0.0377(19) -0.0066(16) 0.0067(15) 0.0021(16)
C41 0.058(3) 0.078(3) 0.045(2) -0.009(2) -0.001(2) 0.006(2)
C42 0.051(3) 0.080(3) 0.071(3) 0.024(3) 0.014(2) -0.001(2)
C51 0.0201(14) 0.0385(18) 0.0418(18) 0.0014(15) 0.0044(13) 0.0049(13)
C52 0.0371(19) 0.044(2) 0.043(2) -0.0027(16) 0.0030(16) 0.0015(15)
C53 0.042(2) 0.044(2) 0.063(3) -0.0089(19) -0.0011(19) -0.0038(17)
C54 0.0357(19) 0.040(2) 0.074(3) 0.004(2) 0.0118(19) 0.0029(16)
C55 0.0384(19) 0.050(2) 0.053(2) 0.0111(18) 0.0131(17) 0.0044(16)
C56 0.0294(16) 0.046(2) 0.043(2) 0.0034(16) 0.0050(15) -0.0050(15)
C61 0.0313(16) 0.0331(17) 0.0339(17) -0.0013(14) 0.0032(13) -0.0003(13)
C62 0.0374(19) 0.072(3) 0.0360(19) -0.0021(18) 0.0052(15) 0.0059(18)
C63 0.054(3) 0.089(3) 0.036(2) -0.002(2) 0.0127(19) 0.000(2)
C64 0.056(3) 0.061(3) 0.034(2) 0.0030(18) -0.0061(18) -0.0007(19)
C65 0.042(2) 0.049(2) 0.043(2) 0.0042(17) -0.0034(17) 0.0069(17)
C66 0.0325(17) 0.043(2) 0.0352(19) 0.0002(15) 0.0007(14) 0.0043(14)

loop_
_atom_type_symbol
_atom_type_description
_atom_type_scat_dispersion_real
_atom_type_scat_dispersion_imag
_atom_type_scat_source
C C 0.0033 0.0016 'International Tables Vol C Tables 4.2.6.8 and 6.1.1.4'
H H 0.0000 0.0000 'International Tables Vol C Tables 4.2.6.8 and 6.1.1.4'
N N 0.0061 0.0033 'International Tables Vol C Tables 4.2.6.8 and 6.1.1.4'
P P 0.1023 0.0942 'International Tables Vol C Tables 4.2.6.8 and 6.1.1.4'
Cl Cl 0.1484 0.1585 'International Tables Vol C Tables 4.2.6.8 and 6.1.1.4'
Au Au -2.0133 8.8022 'International Tables Vol C Tables 4.2.6.8 and 6.1.1.4'

loop_
_geom_angle_atom_site_label_1
_geom_angle_atom_site_label_2
_geom_angle_atom_site_label_3
_geom_angle
P Au Cl 168.72(4)
C4 P C61 109.43(15)
C4 P C51 99.84(15)
C61 P C51 103.36(15)
C4 P Au 128.48(11)
C61 P Au 106.46(11)
C51 P Au 106.45(11)
C1 N1 C2 110.0(2)
C1 N1 C11 126.6(3)
C2 N1 C11 123.4(3)
C1 N2 C3 110.0(3)
C1 N2 C31 125.3(2)
C3 N2 C31 124.6(2)
N1 C1 C4 133.1(3)
N1 C1 N2 104.5(2)
C4 C1 N2 122.3(3)
C3 C2 N1 107.7(3)
C2 C3 N2 107.7(3)
C1 C4 P 136.9(3)
C12 C11 C16 123.6(3)
C12 C11 N1 118.1(3)
C16 C11 N1 118.1(3)
C11 C12 C13 117.1(3)
C11 C12 C17 122.6(3)
C13 C12 C17 120.3(3)
C14 C13 C12 121.4(4)
C13 C14 C15 120.4(4)
C14 C15 C16 121.5(4)
C15 C16 C11 115.9(3)
C15 C16 C20 123.1(3)
C11 C16 C20 121.0(3)
C19 C17 C18 111.2(4)
C19 C17 C12 111.9(4)
C18 C17 C12 111.3(3)
C16 C20 C21 112.9(3)
C16 C20 C22 110.9(4)
C21 C20 C22 110.0(4)
C36 C31 C32 123.0(3)
C36 C31 N2 118.8(3)
C32 C31 N2 118.1(3)
C33 C32 C31 116.9(3)
C33 C32 C37 120.4(3)
C31 C32 C37 122.6(3)
C34 C33 C32 120.8(4)
C35 C34 C33 121.4(4)
C34 C35 C36 120.3(4)
C31 C36 C35 117.5(3)
C31 C36 C40 121.7(3)
C35 C36 C40 120.8(3)
C38 C37 C32 110.3(3)
C38 C37 C39 109.8(4)
C32 C37 C39 114.4(3)
C42 C40 C36 111.3(3)
C42 C40 C41 110.1(3)
C36 C40 C41 112.4(3)
C56 C51 C52 119.0(3)
C56 C51 P 118.7(3)
C52 C51 P 122.2(3)
C53 C52 C51 120.3(4)
C54 C53 C52 119.8(4)
C53 C54 C55 120.5(4)
C56 C55 C54 120.1(4)
C55 C56 C51 120.3(4)
C62 C61 C66 118.3(3)
C62 C61 P 122.6(3)
C66 C61 P 119.2(3)
C61 C62 C63 120.7(4)
C64 C63 C62 120.4(4)
C63 C64 C65 119.7(4)
C66 C65 C64 120.0(4)
C65 C66 C61 120.9(4)

loop_
_geom_bond_atom_site_label_1
_geom_bond_atom_site_label_2
_geom_bond_distance
Au P 2.2334(8)
Au Cl 2.2914(10)
P C4 1.741(3)
P C61 1.826(3)
P C51 1.831(3)
N1 C1 1.375(4)
N1 C2 1.404(4)
N1 C11 1.442(4)
N2 C1 1.384(4)
N2 C3 1.396(4)
N2 C31 1.441(4)
C1 C4 1.381(4)
C2 C3 1.330(5)
C11 C12 1.389(5)
C11 C16 1.412(5)
C12 C13 1.397(5)
C12 C17 1.527(5)
C13 C14 1.368(6)
C14 C15 1.384(6)
C15 C16 1.401(5)
C16 C20 1.507(5)
C17 C19 1.509(6)
C17 C18 1.524(6)
C20 C21 1.526(6)
C20 C22 1.537(6)
C31 C36 1.397(5)
C31 C32 1.402(5)
C32 C33 1.396(5)
C32 C37 1.521(5)
C33 C34 1.378(6)
C34 C35 1.374(6)
C35 C36 1.399(5)
C36 C40 1.527(5)
C37 C38 1.519(6)
C37 C39 1.522(6)
C40 C42 1.525(5)
C40 C41 1.533(5)
C51 C56 1.391(5)
C51 C52 1.400(5)
C52 C53 1.385(5)
C53 C54 1.376(6)
C54 C55 1.383(6)
C55 C56 1.382(5)
C61 C62 1.384(5)
C61 C66 1.396(5)
C62 C63 1.387(6)
C63 C64 1.375(6)
C64 C65 1.383(7)
C65 C66 1.380(5)

loop_
_geom_torsion_atom_site_label_1
_geom_torsion_atom_site_label_2
_geom_torsion_atom_site_label_3
_geom_torsion_atom_site_label_4
_geom_torsion
Cl Au P C4 -175.2(2)
Cl Au P C61 52.2(2)
Cl Au P C51 -57.6(2)
C2 N1 C1 C4 178.9(4)
C11 N1 C1 C4 0.0(6)
C2 N1 C1 N2 -1.7(3)
C11 N1 C1 N2 179.4(3)
C3 N2 C1 N1 1.5(3)
C31 N2 C1 N1 177.9(3)
C3 N2 C1 C4 -179.0(3)
C31 N2 C1 C4 -2.6(5)
C1 N1 C2 C3 1.3(4)
C11 N1 C2 C3 -179.8(3)
N1 C2 C3 N2 -0.3(4)
C1 N2 C3 C2 -0.8(4)
C31 N2 C3 C2 -177.2(3)
N1 C1 C4 P -4.3(6)
N2 C1 C4 P 176.5(3)
C61 P C4 C1 106.7(4)
C51 P C4 C1 -145.2(4)
Au P C4 C1 -24.9(5)
C1 N1 C11 C12 102.8(4)
C2 N1 C11 C12 -76.0(4)
C1 N1 C11 C16 -81.0(4)
C2 N1 C11 C16 100.2(4)
C16 C11 C12 C13 1.5(5)
N1 C11 C12 C13 177.6(3)
C16 C11 C12 C17 -179.8(3)
N1 C11 C12 C17 -3.7(5)
C11 C12 C13 C14 -0.4(6)
C17 C12 C13 C14 -179.1(4)
C12 C13 C14 C15 -0.7(7)
C13 C14 C15 C16 0.6(7)
C14 C15 C16 C11 0.5(6)
C14 C15 C16 C20 -179.5(4)
C12 C11 C16 C15 -1.6(5)
N1 C11 C16 C15 -177.6(3)
C12 C11 C16 C20 178.4(4)
N1 C11 C16 C20 2.4(5)
C11 C12 C17 C19 122.2(4)
C13 C12 C17 C19 -59.2(5)
C11 C12 C17 C18 -112.7(4)
C13 C12 C17 C18 65.9(5)
C15 C16 C20 C21 -20.4(6)
C11 C16 C20 C21 159.5(4)
C15 C16 C20 C22 103.5(4)
C11 C16 C20 C22 -76.5(4)
C1 N2 C31 C36 85.2(4)
C3 N2 C31 C36 -99.0(4)
C1 N2 C31 C32 -96.4(4)
C3 N2 C31 C32 79.5(4)
C36 C31 C32 C33 2.8(5)
N2 C31 C32 C33 -175.5(3)
C36 C31 C32 C37 -174.2(3)
N2 C31 C32 C37 7.5(4)
C31 C32 C33 C34 0.0(5)
C37 C32 C33 C34 177.1(3)
C32 C33 C34 C35 -2.0(6)
C33 C34 C35 C36 1.2(6)
C32 C31 C36 C35 -3.6(5)
N2 C31 C36 C35 174.7(3)
C32 C31 C36 C40 176.5(3)
N2 C31 C36 C40 -5.2(4)
C34 C35 C36 C31 1.5(5)
C34 C35 C36 C40 -178.6(3)
C33 C32 C37 C38 -82.6(5)
C31 C32 C37 C38 94.3(4)
C33 C32 C37 C39 41.7(5)
C31 C32 C37 C39 -141.4(4)
C31 C36 C40 C42 93.9(4)
C35 C36 C40 C42 -86.0(4)
C31 C36 C40 C41 -142.1(3)
C35 C36 C40 C41 37.9(5)
C4 P C51 C56 86.8(3)
C61 P C51 C56 -160.4(3)
Au P C51 C56 -48.4(3)
C4 P C51 C52 -90.5(3)
C61 P C51 C52 22.3(3)
Au P C51 C52 134.2(3)
C56 C51 C52 C53 0.6(5)
P C51 C52 C53 177.9(3)
C51 C52 C53 C54 -1.3(6)
C52 C53 C54 C55 0.9(6)
C53 C54 C55 C56 0.2(6)
C54 C55 C56 C51 -0.9(5)
C52 C51 C56 C55 0.5(5)
P C51 C56 C55 -176.9(3)
C4 P C61 C62 2.6(4)
C51 P C61 C62 -103.1(3)
Au P C61 C62 145.0(3)
C4 P C61 C66 -176.9(3)
C51 P C61 C66 77.5(3)
Au P C61 C66 -34.5(3)
C66 C61 C62 C63 -0.1(6)
P C61 C62 C63 -179.5(3)
C61 C62 C63 C64 0.0(7)
C62 C63 C64 C65 -0.7(7)
C63 C64 C65 C66 1.5(6)
C64 C65 C66 C61 -1.6(6)
C62 C61 C66 C65 0.9(5)
P C61 C66 C65 -179.7(3)
